data_7119216
loop_
_publ_author_name
'Ojeda-Amador, Ana I'
'Mart\'inez-Mart\'inez, Antonio J'
'Kennedy, Alan R.'
'Armstrong, David R.'
'O'Hara, Charles T'

_publ_section_title
;
 Monodentate coordination of the normally chelating chiral diamine
 (R,R)-TMCDA.
;
_journal_issue 2
_journal_name_full 'Chemical communications (Cambridge, England)'
_journal_page_first 324
_journal_page_last 327
_journal_paper_doi 10.1039/c6cc07190b
_journal_volume 53
_journal_year 2016
_chemical_formula_moiety 'C32 H80 N6 Na2 Si4'
_chemical_formula_sum 'C32 H80 N6 Na2 Si4'
_chemical_formula_weight 707.36
_chemical_properties_physical ', Air-sensitive,Moisture-sensitive,Oxygen-sensitive'
_space_group_crystal_system orthorhombic
_space_group_IT_number 19
_space_group_name_Hall 'P 2ac 2ab'
_space_group_name_H-M_alt 'P 21 21 21'
_symmetry_space_group_name_Hall 'P 2ac 2ab'
_symmetry_space_group_name_H-M 'P 21 21 21'
_atom_sites_solution_hydrogens geom
_audit_creation_method SHELXL-2014/7
_audit_update_record
;
2016-08-31 deposited with the CCDC.
2016-12-07 downloaded from the CCDC.
;
_cell_angle_alpha 90
_cell_angle_beta 90
_cell_angle_gamma 90
_cell_formula_units_Z 4
_cell_length_a 11.6278(4)
_cell_length_b 11.8670(5)
_cell_length_c 32.841(2)
_cell_measurement_reflns_used 6122
_cell_measurement_temperature 123(2)
_cell_measurement_theta_max 29.8480
_cell_measurement_theta_min 3.0780
_cell_volume 4531.6(4)
_computing_cell_refinement
;
CrysAlisPro, Agilent Technologies,
Version 1.171.36.32 (release 02-08-2013 CrysAlis171 .NET)
(compiled Aug  2 2013,16:46:58)
;
_computing_data_collection
;
CrysAlisPro, Agilent Technologies,
Version 1.171.36.32 (release 02-08-2013 CrysAlis171 .NET)
(compiled Aug  2 2013,16:46:58)
;
_computing_data_reduction
;
CrysAlisPro, Agilent Technologies,
Version 1.171.36.32 (release 02-08-2013 CrysAlis171 .NET)
(compiled Aug  2 2013,16:46:58)
;
_computing_molecular_graphics 'SHELXLE (Hubschle, Sheldrick and Dittrich)'
_computing_publication_material 'CIFTAB-2014/2 (Sheldrick, 2014)'
_computing_structure_refinement 'SHELXL-2014/7 (Sheldrick, 2014)'
_computing_structure_solution 'SHELXS-2014/7 (Sheldrick, 2014)'
_diffrn_ambient_temperature 123(2)
_diffrn_measured_fraction_theta_full 0.998
_diffrn_measured_fraction_theta_max 0.906
_diffrn_measurement_device_type 'Oxford Diffraction Gemini S'
_diffrn_measurement_method 'omega scans'
_diffrn_radiation_type MoK\a
_diffrn_radiation_wavelength 0.71073
_diffrn_reflns_av_R_equivalents 0.0349
_diffrn_reflns_av_unetI/netI 0.0543
_diffrn_reflns_Laue_measured_fraction_full 0.998
_diffrn_reflns_Laue_measured_fraction_max 0.906
_diffrn_reflns_limit_h_max 16
_diffrn_reflns_limit_h_min -16
_diffrn_reflns_limit_k_max 16
_diffrn_reflns_limit_k_min -16
_diffrn_reflns_limit_l_max 42
_diffrn_reflns_limit_l_min -45
_diffrn_reflns_number 25854
_diffrn_reflns_point_group_measured_fraction_full 0.965
_diffrn_reflns_point_group_measured_fraction_max 0.839
_diffrn_reflns_theta_full 25.242
_diffrn_reflns_theta_max 30.477
_diffrn_reflns_theta_min 2.748
_exptl_absorpt_coefficient_mu 0.177
_exptl_absorpt_correction_T_max 1.00000
_exptl_absorpt_correction_T_min 0.99322
_exptl_absorpt_correction_type multi-scan
_exptl_absorpt_process_details
;
CrysAlisPro, Agilent Technologies,
Version 1.171.36.32 (release 02-08-2013 CrysAlis171 .NET)
(compiled Aug  2 2013,16:46:58)
Empirical absorption correction using spherical harmonics,
 implemented in SCALE3 ABSPACK scaling algorithm.
;
_exptl_crystal_colour colourless
_exptl_crystal_density_diffrn 1.037
_exptl_crystal_description 'cut needle'
_exptl_crystal_F_000 1568
_exptl_crystal_recrystallization_method 'Re-crystallisation from solvent'
_exptl_crystal_size_max 0.22
_exptl_crystal_size_mid 0.16
_exptl_crystal_size_min 0.12
_refine_diff_density_max 0.340
_refine_diff_density_min -0.269
_refine_diff_density_rms 0.046
_refine_ls_abs_structure_details
;
 Flack x determined using 3292 quotients [(I+)-(I-)]/[(I+)+(I-)]
 (Parsons, Flack and Wagner, Acta Cryst. B69 (2013) 249-259).
;
_refine_ls_abs_structure_Flack -0.03(4)
_refine_ls_extinction_method none
_refine_ls_goodness_of_fit_ref 1.026
_refine_ls_hydrogen_treatment constr
_refine_ls_matrix_type full
_refine_ls_number_parameters 458
_refine_ls_number_reflns 11578
_refine_ls_number_restraints 124
_refine_ls_restrained_S_all 1.025
_refine_ls_R_factor_all 0.0605
_refine_ls_R_factor_gt 0.0431
_refine_ls_shift/su_max 0.001
_refine_ls_shift/su_mean 0.000
_refine_ls_structure_factor_coef Fsqd
_refine_ls_weighting_details 'w=1/[\s^2^(Fo^2^)+(0.0439P)^2^+0.1903P] where P=(Fo^2^+2Fc^2^)/3'
_refine_ls_weighting_scheme calc
_refine_ls_wR_factor_gt 0.0859
_refine_ls_wR_factor_ref 0.0927
_reflns_Friedel_coverage 0.679
_reflns_Friedel_fraction_full 0.923
_reflns_Friedel_fraction_max 0.756
_reflns_number_gt 9541
_reflns_number_total 11578
_reflns_threshold_expression 'I > 2\s(I)'
_cod_data_source_file c6cc07190b2.cif
_cod_data_source_block amao450smart_disorder
_cod_database_code 7119216
_shelx_shelxl_version_number 2014/7
_shelx_space_group_comment
;
The symmetry employed for this shelxl refinement is uniquely defined
by the following loop, which should always be used as a source of
symmetry information in preference to the above space-group names.
They are only intended as comments.
;

loop_
_space_group_symop_operation_xyz
'x, y, z'
'-x+1/2, -y, z+1/2'
'-x, y+1/2, -z+1/2'
'x+1/2, -y+1/2, -z'

loop_
_atom_site_label
_atom_site_type_symbol
_atom_site_fract_x
_atom_site_fract_y
_atom_site_fract_z
_atom_site_U_iso_or_equiv
_atom_site_adp_type
_atom_site_occupancy
_atom_site_site_symmetry_order
_atom_site_calc_flag
_atom_site_refinement_flags_posn
_atom_site_refinement_flags_adp
_atom_site_refinement_flags_occupancy
_atom_site_disorder_assembly
_atom_site_disorder_group
Na1 Na 0.40549(8) 0.21127(7) 0.34969(3) 0.0219(2) Uani 1 1 d . . . . .
Si1 Si 0.66676(6) 0.09358(6) 0.40603(2) 0.02465(16) Uani 1 1 d . . . . .
Si2 Si 0.67495(6) 0.17130(5) 0.32083(2) 0.02120(15) Uani 1 1 d . . . . .
Na2 Na 0.59570(8) 0.35660(8) 0.39883(3) 0.0268(2) Uani 1 1 d . . . . .
N3 N 0.29822(17) 0.01399(17) 0.34177(7) 0.0242(5) Uani 1 1 d . . . . .
Si3 Si 0.31764(6) 0.38518(6) 0.42083(2) 0.02594(16) Uani 1 1 d . . . . .
N4 N 0.23916(17) 0.21701(16) 0.29782(6) 0.0209(4) Uani 1 1 d . . . . .
Si4 Si 0.40853(6) 0.53087(5) 0.35443(2) 0.02217(15) Uani 1 1 d . . . . .
N5 N 0.61415(16) 0.17315(16) 0.36756(6) 0.0206(4) Uani 1 1 d . . . . .
N6 N 0.39951(17) 0.40579(16) 0.37894(6) 0.0216(4) Uani 1 1 d . . . . .
C11 C 0.19683(19) 0.10640(19) 0.28306(8) 0.0193(5) Uani 1 1 d . . . . .
H11 H 0.2538 0.0786 0.2626 0.023 Uiso 1 1 calc R U . . .
C12 C 0.1915(2) 0.01773(19) 0.31719(8) 0.0210(5) Uani 1 1 d . . . . .
H12 H 0.1281 0.0410 0.3360 0.025 Uiso 1 1 calc R U . . .
C13 C 0.1563(2) -0.0962(2) 0.29872(9) 0.0274(6) Uani 1 1 d . . . . .
H13A H 0.2161 -0.1207 0.2792 0.033 Uiso 1 1 calc R U . . .
H13B H 0.1518 -0.1533 0.3206 0.033 Uiso 1 1 calc R U . . .
C14 C 0.0407(2) -0.0898(2) 0.27693(10) 0.0323(6) Uani 1 1 d . . . . .
H14A H 0.0226 -0.1640 0.2648 0.039 Uiso 1 1 calc R U . . .
H14B H -0.0203 -0.0714 0.2968 0.039 Uiso 1 1 calc R U . . .
C15 C 0.0431(2) -0.0012(2) 0.24388(9) 0.0296(6) Uani 1 1 d . . . . .
H15A H -0.0343 0.0056 0.2315 0.035 Uiso 1 1 calc R U . . .
H15B H 0.0976 -0.0241 0.2223 0.035 Uiso 1 1 calc R U . . .
C16 C 0.0794(2) 0.1125(2) 0.26136(8) 0.0239(5) Uani 1 1 d . . . . .
H16A H 0.0204 0.1386 0.2809 0.029 Uiso 1 1 calc R U . . .
H16B H 0.0838 0.1684 0.2390 0.029 Uiso 1 1 calc R U . . .
C17 C 0.2776(3) -0.0437(2) 0.38075(9) 0.0365(7) Uani 1 1 d . . . . .
H17A H 0.2654 -0.1242 0.3758 0.055 Uiso 1 1 calc R U . . .
H17B H 0.2093 -0.0116 0.3938 0.055 Uiso 1 1 calc R U . . .
H17C H 0.3444 -0.0335 0.3986 0.055 Uiso 1 1 calc R U . . .
C18 C 0.3947(2) -0.0394(2) 0.32075(9) 0.0305(6) Uani 1 1 d . . . . .
H18A H 0.3797 -0.1203 0.3179 0.046 Uiso 1 1 calc R U . . .
H18B H 0.4653 -0.0282 0.3366 0.046 Uiso 1 1 calc R U . . .
H18C H 0.4039 -0.0056 0.2937 0.046 Uiso 1 1 calc R U . . .
C19 C 0.1545(2) 0.2770(2) 0.32311(9) 0.0270(6) Uani 1 1 d . . . . .
H19A H 0.0907 0.3027 0.3060 0.041 Uiso 1 1 calc R U . . .
H19B H 0.1913 0.3421 0.3360 0.041 Uiso 1 1 calc R U . . .
H19C H 0.1251 0.2261 0.3442 0.041 Uiso 1 1 calc R U . . .
C20 C 0.2727(2) 0.2900(2) 0.26379(9) 0.0277(6) Uani 1 1 d . . . . .
H20A H 0.3257 0.2492 0.2459 0.041 Uiso 1 1 calc R U . . .
H20B H 0.3108 0.3576 0.2744 0.041 Uiso 1 1 calc R U . . .
H20C H 0.2041 0.3120 0.2484 0.041 Uiso 1 1 calc R U . . .
C21 C 0.6147(3) 0.1484(3) 0.45674(9) 0.0406(7) Uani 1 1 d . . . . .
H21A H 0.6451 0.2245 0.4612 0.061 Uiso 1 1 calc R U . . .
H21B H 0.6415 0.0985 0.4785 0.061 Uiso 1 1 calc R U . . .
H21C H 0.5304 0.1509 0.4568 0.061 Uiso 1 1 calc R U . . .
C22 C 0.8293(2) 0.0895(2) 0.40952(9) 0.0342(6) Uani 1 1 d . . . . .
H22A H 0.8609 0.0562 0.3846 0.051 Uiso 1 1 calc R U . . .
H22B H 0.8523 0.0438 0.4330 0.051 Uiso 1 1 calc R U . . .
H22C H 0.8589 0.1663 0.4128 0.051 Uiso 1 1 calc R U . . .
C23 C 0.6230(3) -0.0592(2) 0.40524(10) 0.0397(7) Uani 1 1 d . . . . .
H23A H 0.6444 -0.0927 0.3790 0.060 Uiso 1 1 calc R U . . .
H23B H 0.5396 -0.0650 0.4090 0.060 Uiso 1 1 calc R U . . .
H23C H 0.6622 -0.0995 0.4273 0.060 Uiso 1 1 calc R U . . .
C24 C 0.5710(2) 0.2213(2) 0.28067(8) 0.0293(6) Uani 1 1 d . . . . .
H24A H 0.6115 0.2301 0.2547 0.044 Uiso 1 1 calc R U . . .
H24B H 0.5383 0.2940 0.2889 0.044 Uiso 1 1 calc R U . . .
H24C H 0.5091 0.1660 0.2775 0.044 Uiso 1 1 calc R U . . .
C25 C 0.8026(2) 0.2675(2) 0.31607(10) 0.0348(7) Uani 1 1 d . . . . .
H25A H 0.8377 0.2579 0.2892 0.052 Uiso 1 1 calc R U . . .
H25B H 0.8591 0.2488 0.3372 0.052 Uiso 1 1 calc R U . . .
H25C H 0.7777 0.3458 0.3194 0.052 Uiso 1 1 calc R U . . .
C26 C 0.7245(2) 0.0290(2) 0.30215(9) 0.0337(6) Uani 1 1 d . . . . .
H26A H 0.7638 0.0377 0.2759 0.051 Uiso 1 1 calc R U . . .
H26B H 0.6579 -0.0207 0.2988 0.051 Uiso 1 1 calc R U . . .
H26C H 0.7777 -0.0040 0.3220 0.051 Uiso 1 1 calc R U . . .
C27 C 0.2775(3) 0.2322(3) 0.42752(9) 0.0374(7) Uani 1 1 d . . . . .
H27A H 0.2330 0.2069 0.4039 0.056 Uiso 1 1 calc R U . . .
H27B H 0.2311 0.2235 0.4522 0.056 Uiso 1 1 calc R U . . .
H27C H 0.3475 0.1867 0.4299 0.056 Uiso 1 1 calc R U . . .
C28 C 0.3921(3) 0.4222(3) 0.46981(9) 0.0423(8) Uani 1 1 d . . . . .
H28A H 0.4586 0.3726 0.4737 0.063 Uiso 1 1 calc R U . . .
H28B H 0.3386 0.4126 0.4926 0.063 Uiso 1 1 calc R U . . .
H28C H 0.4181 0.5007 0.4687 0.063 Uiso 1 1 calc R U . . .
C29 C 0.1769(2) 0.4643(3) 0.42194(10) 0.0425(7) Uani 1 1 d . . . . .
H29A H 0.1921 0.5453 0.4240 0.064 Uiso 1 1 calc R U . . .
H29B H 0.1317 0.4399 0.4455 0.064 Uiso 1 1 calc R U . . .
H29C H 0.1339 0.4488 0.3969 0.064 Uiso 1 1 calc R U . . .
C30 C 0.5148(2) 0.5267(2) 0.31109(8) 0.0319(6) Uani 1 1 d . . . . .
H30A H 0.4790 0.4909 0.2874 0.048 Uiso 1 1 calc R U . . .
H30B H 0.5827 0.4834 0.3193 0.048 Uiso 1 1 calc R U . . .
H30C H 0.5379 0.6037 0.3040 0.048 Uiso 1 1 calc R U . . .
C31 C 0.4561(3) 0.6496(2) 0.38885(10) 0.0351(7) Uani 1 1 d . . . . .
H31A H 0.4689 0.7177 0.3726 0.053 Uiso 1 1 calc R U . . .
H31B H 0.5277 0.6285 0.4026 0.053 Uiso 1 1 calc R U . . .
H31C H 0.3963 0.6643 0.4092 0.053 Uiso 1 1 calc R U . . .
C32 C 0.2724(2) 0.5851(2) 0.32985(9) 0.0321(6) Uani 1 1 d . . . . .
H32A H 0.2903 0.6516 0.3133 0.048 Uiso 1 1 calc R U . . .
H32B H 0.2168 0.6054 0.3510 0.048 Uiso 1 1 calc R U . . .
H32C H 0.2396 0.5262 0.3124 0.048 Uiso 1 1 calc R U . . .
C1 C 0.7804(2) 0.5822(2) 0.42181(9) 0.0260(6) Uani 0.932(2) 1 d . . P A 1
H1 H 0.7153 0.6361 0.4259 0.031 Uiso 0.932(2) 1 calc R U P A 1
N1 N 0.7506(2) 0.4772(2) 0.44393(9) 0.0283(6) Uani 0.932(2) 1 d . . P A 1
C2 C 0.8919(3) 0.6437(3) 0.43504(10) 0.0274(6) Uani 0.932(2) 1 d . . P A 1
H2 H 0.9571 0.5906 0.4298 0.033 Uiso 0.932(2) 1 calc R U P A 1
N2 N 0.8920(2) 0.6673(2) 0.47895(8) 0.0340(6) Uani 0.932(2) 1 d . . P A 1
C3 C 0.9117(3) 0.7470(3) 0.40779(12) 0.0422(8) Uani 0.932(2) 1 d . . P A 1
H3A H 0.8490 0.8020 0.4124 0.051 Uiso 0.932(2) 1 calc R U P A 1
H3B H 0.9850 0.7835 0.4156 0.051 Uiso 0.932(2) 1 calc R U P A 1
C4 C 0.9161(4) 0.7163(4) 0.36248(13) 0.0543(11) Uani 0.932(2) 1 d . . P A 1
H4A H 0.9267 0.7854 0.3460 0.065 Uiso 0.932(2) 1 calc R U P A 1
H4B H 0.9820 0.6655 0.3573 0.065 Uiso 0.932(2) 1 calc R U P A 1
C5 C 0.8049(3) 0.6583(3) 0.35027(11) 0.0469(9) Uani 0.932(2) 1 d . . P A 1
H5A H 0.7397 0.7111 0.3536 0.056 Uiso 0.932(2) 1 calc R U P A 1
H5B H 0.8089 0.6358 0.3213 0.056 Uiso 0.932(2) 1 calc R U P A 1
C6 C 0.7859(3) 0.5555(3) 0.37642(10) 0.0379(8) Uani 0.932(2) 1 d . . P A 1
H6A H 0.8491 0.5012 0.3715 0.045 Uiso 0.932(2) 1 calc R U P A 1
H6B H 0.7130 0.5188 0.3681 0.045 Uiso 0.932(2) 1 calc R U P A 1
C7 C 0.8153(3) 0.7580(3) 0.49128(11) 0.0461(9) Uani 0.932(2) 1 d . . P A 1
H7A H 0.8476 0.8304 0.4826 0.069 Uiso 0.932(2) 1 calc R U P A 1
H7B H 0.8069 0.7575 0.5210 0.069 Uiso 0.932(2) 1 calc R U P A 1
H7C H 0.7399 0.7472 0.4786 0.069 Uiso 0.932(2) 1 calc R U P A 1
C8 C 1.0076(3) 0.6883(3) 0.49446(13) 0.0511(10) Uani 0.932(2) 1 d . . P A 1
H8A H 1.0586 0.6268 0.4861 0.077 Uiso 0.932(2) 1 calc R U P A 1
H8B H 1.0054 0.6924 0.5242 0.077 Uiso 0.932(2) 1 calc R U P A 1
H8C H 1.0364 0.7596 0.4834 0.077 Uiso 0.932(2) 1 calc R U P A 1
C9 C 0.6927(3) 0.4986(3) 0.48351(10) 0.0384(8) Uani 0.932(2) 1 d . . P A 1
H9A H 0.6288 0.5513 0.4794 0.058 Uiso 0.932(2) 1 calc R U P A 1
H9B H 0.7479 0.5312 0.5027 0.058 Uiso 0.932(2) 1 calc R U P A 1
H9C H 0.6631 0.4275 0.4945 0.058 Uiso 0.932(2) 1 calc R U P A 1
C10 C 0.8499(3) 0.4035(3) 0.45174(12) 0.0388(9) Uani 0.932(2) 1 d . . P A 1
H10A H 0.8911 0.3898 0.4262 0.058 Uiso 0.932(2) 1 calc R U P A 1
H10B H 0.8231 0.3317 0.4630 0.058 Uiso 0.932(2) 1 calc R U P A 1
H10C H 0.9016 0.4400 0.4713 0.058 Uiso 0.932(2) 1 calc R U P A 1
N1A N 0.775(2) 0.4736(19) 0.4194(10) 0.0283(6) Uani 0.068(2) 1 d D U P A 2
C1A C 0.807(3) 0.588(2) 0.4056(9) 0.0260(6) Uani 0.068(2) 1 d D U P A 2
H1B H 0.7360 0.6351 0.4061 0.031 Uiso 0.068(2) 1 calc R U P A 2
N2A N 0.848(2) 0.614(3) 0.4802(7) 0.0340(6) Uani 0.068(2) 1 d D U P A 2
C2A C 0.861(3) 0.599(3) 0.3631(7) 0.0274(6) Uani 0.068(2) 1 d D U P A 2
H2AA H 0.9299 0.5501 0.3614 0.033 Uiso 0.068(2) 1 calc R U P A 2
H2AB H 0.8053 0.5731 0.3423 0.033 Uiso 0.068(2) 1 calc R U P A 2
C3A C 0.896(4) 0.720(3) 0.3539(8) 0.0422(8) Uani 0.068(2) 1 d D U P A 2
H3AA H 0.9334 0.7237 0.3269 0.051 Uiso 0.068(2) 1 calc R U P A 2
H3AB H 0.8259 0.7681 0.3528 0.051 Uiso 0.068(2) 1 calc R U P A 2
C4A C 0.977(3) 0.766(3) 0.3861(11) 0.0543(11) Uani 0.068(2) 1 d D U P A 2
H4AA H 0.9945 0.8456 0.3802 0.065 Uiso 0.068(2) 1 calc R U P A 2
H4AB H 1.0500 0.7228 0.3852 0.065 Uiso 0.068(2) 1 calc R U P A 2
C5A C 0.925(4) 0.756(3) 0.4286(10) 0.0469(9) Uani 0.068(2) 1 d D U P A 2
H5AA H 0.8568 0.8058 0.4304 0.056 Uiso 0.068(2) 1 calc R U P A 2
H5AB H 0.9820 0.7824 0.4489 0.056 Uiso 0.068(2) 1 calc R U P A 2
C6A C 0.890(3) 0.634(3) 0.4384(6) 0.0379(8) Uani 0.068(2) 1 d D U P A 2
H6C H 0.9616 0.5882 0.4359 0.045 Uiso 0.068(2) 1 calc R U P A 2
C7A C 0.741(3) 0.676(4) 0.4892(13) 0.0461(9) Uani 0.068(2) 1 d D U P A 2
H7AA H 0.7140 0.7146 0.4646 0.069 Uiso 0.068(2) 1 calc R U P A 2
H7AB H 0.7552 0.7315 0.5107 0.069 Uiso 0.068(2) 1 calc R U P A 2
H7AC H 0.6817 0.6228 0.4984 0.069 Uiso 0.068(2) 1 calc R U P A 2
C8A C 0.939(3) 0.613(5) 0.5108(9) 0.0511(10) Uani 0.068(2) 1 d D U P A 2
H8AA H 1.0011 0.5634 0.5017 0.077 Uiso 0.068(2) 1 calc R U P A 2
H8AB H 0.9079 0.5856 0.5367 0.077 Uiso 0.068(2) 1 calc R U P A 2
H8AC H 0.9689 0.6897 0.5145 0.077 Uiso 0.068(2) 1 calc R U P A 2
C9A C 0.732(5) 0.474(4) 0.4618(11) 0.0384(8) Uani 0.068(2) 1 d D U P A 2
H9AA H 0.6754 0.5339 0.4651 0.058 Uiso 0.068(2) 1 calc R U P A 2
H9AB H 0.7965 0.4864 0.4805 0.058 Uiso 0.068(2) 1 calc R U P A 2
H9AC H 0.6964 0.4009 0.4678 0.058 Uiso 0.068(2) 1 calc R U P A 2
C10A C 0.873(4) 0.409(4) 0.4354(18) 0.0388(9) Uani 0.068(2) 1 d D U P A 2
H10D H 0.8480 0.3634 0.4586 0.058 Uiso 0.068(2) 1 calc R U P A 2
H10E H 0.9339 0.4609 0.4442 0.058 Uiso 0.068(2) 1 calc R U P A 2
H10F H 0.9034 0.3593 0.4140 0.058 Uiso 0.068(2) 1 calc R U P A 2

loop_
_atom_site_aniso_label
_atom_site_aniso_U_11
_atom_site_aniso_U_22
_atom_site_aniso_U_33
_atom_site_aniso_U_23
_atom_site_aniso_U_13
_atom_site_aniso_U_12
Na1 0.0208(4) 0.0208(4) 0.0240(5) -0.0014(4) -0.0014(4) 0.0007(4)
Si1 0.0224(3) 0.0258(3) 0.0258(4) 0.0012(3) -0.0033(3) 0.0058(3)
Si2 0.0201(3) 0.0201(3) 0.0235(4) -0.0036(3) 0.0017(3) 0.0024(3)
Na2 0.0237(5) 0.0228(5) 0.0340(6) -0.0058(4) -0.0067(4) 0.0041(4)
N3 0.0225(10) 0.0218(10) 0.0284(12) 0.0050(9) -0.0036(9) 0.0013(8)
Si3 0.0236(3) 0.0313(4) 0.0229(4) -0.0012(3) 0.0033(3) 0.0053(3)
N4 0.0217(10) 0.0149(9) 0.0262(12) 0.0017(9) -0.0039(9) 0.0006(8)
Si4 0.0226(3) 0.0184(3) 0.0255(4) -0.0006(3) -0.0029(3) 0.0041(3)
N5 0.0194(9) 0.0196(9) 0.0228(11) -0.0004(8) -0.0007(8) 0.0032(8)
N6 0.0206(9) 0.0197(9) 0.0246(11) -0.0024(9) 0.0004(8) 0.0058(9)
C11 0.0168(10) 0.0153(10) 0.0258(13) -0.0011(10) -0.0006(9) 0.0007(9)
C12 0.0171(11) 0.0170(10) 0.0289(13) 0.0017(10) -0.0006(10) 0.0007(9)
C13 0.0247(12) 0.0180(11) 0.0396(16) 0.0030(11) -0.0033(11) -0.0007(10)
C14 0.0245(12) 0.0231(13) 0.0493(19) -0.0026(13) -0.0053(12) -0.0050(11)
C15 0.0243(12) 0.0265(13) 0.0378(17) -0.0058(12) -0.0089(12) 0.0013(11)
C16 0.0216(11) 0.0199(11) 0.0301(14) -0.0026(10) -0.0050(10) 0.0026(10)
C17 0.0405(16) 0.0315(14) 0.0373(17) 0.0115(13) -0.0095(13) 0.0002(13)
C18 0.0211(12) 0.0271(13) 0.0433(17) 0.0020(13) -0.0067(12) 0.0027(11)
C19 0.0297(13) 0.0197(12) 0.0317(15) -0.0029(11) -0.0047(11) 0.0026(10)
C20 0.0248(12) 0.0214(12) 0.0367(16) 0.0085(12) -0.0054(11) -0.0045(10)
C21 0.0378(16) 0.058(2) 0.0263(16) 0.0053(14) -0.0012(13) 0.0137(15)
C22 0.0282(13) 0.0409(15) 0.0335(16) -0.0030(13) -0.0073(12) 0.0082(13)
C23 0.0378(15) 0.0302(14) 0.051(2) 0.0133(14) -0.0137(15) 0.0032(12)
C24 0.0335(14) 0.0313(13) 0.0231(14) -0.0025(11) -0.0001(11) 0.0023(12)
C25 0.0290(14) 0.0362(15) 0.0391(17) -0.0020(13) 0.0071(13) -0.0054(12)
C26 0.0350(15) 0.0299(14) 0.0360(16) -0.0087(13) 0.0053(13) 0.0079(12)
C27 0.0401(16) 0.0429(16) 0.0292(16) 0.0078(14) 0.0045(13) -0.0042(13)
C28 0.0409(17) 0.058(2) 0.0276(16) -0.0099(15) -0.0006(13) 0.0021(16)
C29 0.0319(14) 0.0577(19) 0.0378(17) -0.0017(16) 0.0113(14) 0.0117(15)
C30 0.0363(15) 0.0299(14) 0.0295(16) 0.0044(12) -0.0014(12) 0.0015(12)
C31 0.0378(15) 0.0262(14) 0.0413(18) -0.0058(12) -0.0059(13) 0.0009(12)
C32 0.0321(14) 0.0234(13) 0.0410(17) 0.0032(12) -0.0086(12) 0.0052(11)
C1 0.0262(14) 0.0267(13) 0.0252(16) -0.0029(13) -0.0027(12) 0.0004(11)
N1 0.0298(13) 0.0294(12) 0.0257(16) 0.0014(12) -0.0013(12) -0.0005(11)
C2 0.0198(12) 0.0261(14) 0.0363(17) -0.0042(12) -0.0010(12) 0.0002(11)
N2 0.0274(13) 0.0317(13) 0.0428(16) -0.0118(12) -0.0120(12) 0.0027(11)
C3 0.0335(16) 0.0324(15) 0.061(2) 0.0061(17) -0.0027(18) -0.0047(14)
C4 0.053(3) 0.058(2) 0.051(3) 0.016(2) 0.013(2) -0.002(2)
C5 0.053(2) 0.054(2) 0.0331(18) 0.0044(17) 0.0037(17) 0.0011(18)
C6 0.0456(18) 0.0390(17) 0.0291(17) -0.0028(14) -0.0025(14) 0.0013(14)
C7 0.0435(18) 0.0460(19) 0.049(2) -0.0208(17) -0.0104(17) 0.0115(17)
C8 0.0366(17) 0.056(2) 0.061(3) -0.0164(19) -0.0236(17) 0.0021(17)
C9 0.0365(17) 0.0451(19) 0.0336(19) 0.0037(15) 0.0031(15) -0.0061(15)
C10 0.0379(18) 0.0307(16) 0.048(2) 0.0078(16) -0.0042(15) -0.0013(14)
N1A 0.0298(13) 0.0294(12) 0.0257(16) 0.0014(12) -0.0013(12) -0.0005(11)
C1A 0.0262(14) 0.0267(13) 0.0252(16) -0.0029(13) -0.0027(12) 0.0004(11)
N2A 0.0274(13) 0.0317(13) 0.0428(16) -0.0118(12) -0.0120(12) 0.0027(11)
C2A 0.0198(12) 0.0261(14) 0.0363(17) -0.0042(12) -0.0010(12) 0.0002(11)
C3A 0.0335(16) 0.0324(15) 0.061(2) 0.0061(17) -0.0027(18) -0.0047(14)
C4A 0.053(3) 0.058(2) 0.051(3) 0.016(2) 0.013(2) -0.002(2)
C5A 0.053(2) 0.054(2) 0.0331(18) 0.0044(17) 0.0037(17) 0.0011(18)
C6A 0.0456(18) 0.0390(17) 0.0291(17) -0.0028(14) -0.0025(14) 0.0013(14)
C7A 0.0435(18) 0.0460(19) 0.049(2) -0.0208(17) -0.0104(17) 0.0115(17)
C8A 0.0366(17) 0.056(2) 0.061(3) -0.0164(19) -0.0236(17) 0.0021(17)
C9A 0.0365(17) 0.0451(19) 0.0336(19) 0.0037(15) 0.0031(15) -0.0061(15)
C10A 0.0379(18) 0.0307(16) 0.048(2) 0.0078(16) -0.0042(15) -0.0013(14)

loop_
_atom_type_symbol
_atom_type_description
_atom_type_scat_dispersion_real
_atom_type_scat_dispersion_imag
_atom_type_scat_source
C C 0.0033 0.0016 'International Tables Vol C Tables 4.2.6.8 and 6.1.1.4'
H H 0.0000 0.0000 'International Tables Vol C Tables 4.2.6.8 and 6.1.1.4'
N N 0.0061 0.0033 'International Tables Vol C Tables 4.2.6.8 and 6.1.1.4'
Na Na 0.0362 0.0249 'International Tables Vol C Tables 4.2.6.8 and 6.1.1.4'
Si Si 0.0817 0.0704 'International Tables Vol C Tables 4.2.6.8 and 6.1.1.4'

loop_
_geom_angle_atom_site_label_1
_geom_angle_atom_site_label_2
_geom_angle_atom_site_label_3
_geom_angle
N6 Na1 N5 95.87(7)
N6 Na1 N4 102.03(7)
N5 Na1 N4 151.05(8)
N6 Na1 N3 146.63(8)
N5 Na1 N3 108.27(7)
N4 Na1 N3 66.90(6)
N6 Na1 C27 65.05(8)
N5 Na1 C27 107.18(8)
N4 Na1 C27 100.99(8)
N3 Na1 C27 85.57(8)
N6 Na1 C24 105.87(8)
N5 Na1 C24 64.21(7)
N4 Na1 C24 88.89(8)
N3 Na1 C24 105.28(8)
C27 Na1 C24 167.65(9)
N6 Na1 C18 173.77(8)
N5 Na1 C18 86.50(7)
N4 Na1 C18 78.12(7)
N3 Na1 C18 27.82(7)
C27 Na1 C18 108.75(8)
C24 Na1 C18 80.36(8)
N6 Na1 Na2 48.36(5)
N5 Na1 Na2 47.62(5)
N4 Na1 Na2 145.91(6)
N3 Na1 Na2 146.80(6)
C27 Na1 Na2 82.46(7)
C24 Na1 Na2 85.21(6)
C18 Na1 Na2 133.34(6)
N6 Na1 Si3 30.37(5)
N5 Na1 Si3 104.20(6)
N4 Na1 Si3 102.73(5)
N3 Na1 Si3 118.45(6)
C27 Na1 Si3 34.71(6)
C24 Na1 Si3 135.94(6)
C18 Na1 Si3 143.41(6)
Na2 Na1 Si3 61.47(3)
N6 Na1 Si2 105.59(6)
N5 Na1 Si2 30.09(5)
N4 Na1 Si2 121.67(6)
N3 Na1 Si2 106.82(5)
C27 Na1 Si2 137.20(7)
C24 Na1 Si2 34.41(5)
C18 Na1 Si2 79.30(5)
Na2 Na1 Si2 64.65(3)
Si3 Na1 Si2 126.11(3)
N5 Si1 C23 115.43(12)
N5 Si1 C21 110.51(12)
C23 Si1 C21 104.92(15)
N5 Si1 C22 114.86(12)
C23 Si1 C22 104.22(13)
C21 Si1 C22 105.99(13)
N5 Si1 Na2 46.76(7)
C23 Si1 Na2 149.11(9)
C21 Si1 Na2 69.52(10)
C22 Si1 Na2 106.49(10)
N5 Si2 C25 113.47(12)
N5 Si2 C24 111.28(11)
C25 Si2 C24 104.90(13)
N5 Si2 C26 115.76(12)
C25 Si2 C26 105.97(13)
C24 Si2 C26 104.50(13)
N5 Si2 Na1 48.82(7)
C25 Si2 Na1 133.25(10)
C24 Si2 Na1 63.11(9)
C26 Si2 Na1 120.71(9)
N5 Si2 Na2 38.46(7)
C25 Si2 Na2 83.53(10)
C24 Si2 Na2 98.35(9)
C26 Si2 Na2 151.74(10)
Na1 Si2 Na2 56.68(2)
N5 Na2 N6 100.63(7)
N5 Na2 N1A 121.4(6)
N6 Na2 N1A 133.8(6)
N5 Na2 N1 130.01(8)
N6 Na2 N1 129.36(8)
N5 Na2 C9A 132.3(11)
N6 Na2 C9A 125.2(12)
N1A Na2 C9A 30.1(6)
N5 Na2 C21 62.63(8)
N6 Na2 C21 114.67(8)
N1A Na2 C21 102.0(6)
N1 Na2 C21 92.15(9)
C9A Na2 C21 84.7(7)
N5 Na2 Na1 50.85(5)
N6 Na2 Na1 49.90(5)
N1A Na2 Na1 164.6(7)
N1 Na2 Na1 177.10(8)
C9A Na2 Na1 165.3(6)
C21 Na2 Na1 86.01(7)
N5 Na2 Si1 30.67(5)
N6 Na2 Si1 119.22(6)
N1A Na2 Si1 106.9(6)
N1 Na2 Si1 107.27(6)
C9A Na2 Si1 105.4(10)
C21 Na2 Si1 34.46(6)
Na1 Na2 Si1 72.36(3)
N5 Na2 Si3 105.67(6)
N6 Na2 Si3 29.23(5)
N1A Na2 Si3 132.1(7)
N1 Na2 Si3 117.92(7)
C9A Na2 Si3 108.8(10)
C21 Na2 Si3 90.97(6)
Na1 Na2 Si3 59.92(3)
Si1 Na2 Si3 109.27(3)
N5 Na2 Si4 115.50(6)
N6 Na2 Si4 29.13(5)
N1A Na2 Si4 107.9(6)
N1 Na2 Si4 109.97(6)
C9A Na2 Si4 111.4(11)
C21 Na2 Si4 143.29(7)
Na1 Na2 Si4 70.53(3)
Si1 Na2 Si4 142.73(4)
Si3 Na2 Si4 53.03(2)
N5 Na2 Si2 25.78(5)
N6 Na2 Si2 101.56(6)
N1A Na2 Si2 108.3(7)
N1 Na2 Si2 123.48(7)
C9A Na2 Si2 131.8(11)
C21 Na2 Si2 86.00(6)
Na1 Na2 Si2 58.67(3)
Si1 Na2 Si2 51.72(2)
Si3 Na2 Si2 118.58(3)
Si4 Na2 Si2 103.96(3)
C18 N3 C17 109.5(2)
C18 N3 C12 113.5(2)
C17 N3 C12 110.6(2)
C18 N3 Na1 93.88(14)
C17 N3 Na1 113.57(16)
C12 N3 Na1 114.77(14)
N6 Si3 C28 113.77(13)
N6 Si3 C29 115.60(12)
C28 Si3 C29 105.47(14)
N6 Si3 C27 111.92(12)
C28 Si3 C27 103.84(15)
C29 Si3 C27 105.18(15)
N6 Si3 Na1 48.41(7)
C28 Si3 Na1 127.82(10)
C29 Si3 Na1 126.65(11)
C27 Si3 Na1 63.57(10)
N6 Si3 Na2 44.89(7)
C28 Si3 Na2 76.23(10)
C29 Si3 Na2 153.74(11)
C27 Si3 Na2 99.64(10)
Na1 Si3 Na2 58.61(3)
C20 N4 C19 108.81(19)
C20 N4 C11 111.2(2)
C19 N4 C11 112.98(19)
C20 N4 Na1 108.63(14)
C19 N4 Na1 98.15(15)
C11 N4 Na1 116.20(13)
N6 Si4 C30 112.14(11)
N6 Si4 C32 116.75(11)
C30 Si4 C32 103.61(13)
N6 Si4 C31 112.82(12)
C30 Si4 C31 106.23(13)
C32 Si4 C31 104.29(13)
N6 Si4 Na2 44.68(7)
C30 Si4 Na2 83.47(9)
C32 Si4 Na2 160.69(9)
C31 Si4 Na2 90.57(9)
Si2 N5 Si1 121.31(12)
Si2 N5 Na2 115.76(10)
Si1 N5 Na2 102.57(10)
Si2 N5 Na1 101.09(9)
Si1 N5 Na1 128.18(11)
Na2 N5 Na1 81.53(7)
Si3 N6 Si4 123.30(12)
Si3 N6 Na2 105.89(10)
Si4 N6 Na2 106.19(10)
Si3 N6 Na1 101.22(9)
Si4 N6 Na1 128.70(11)
Na2 N6 Na1 81.73(6)
N4 C11 C12 112.36(19)
N4 C11 C16 113.78(18)
C12 C11 C16 109.45(19)
N4 C11 H11 106.9
C12 C11 H11 106.9
C16 C11 H11 106.9
N3 C12 C13 114.30(19)
N3 C12 C11 112.55(18)
C13 C12 C11 108.9(2)
N3 C12 H12 106.9
C13 C12 H12 106.9
C11 C12 H12 106.9
C14 C13 C12 112.1(2)
C14 C13 H13A 109.2
C12 C13 H13A 109.2
C14 C13 H13B 109.2
C12 C13 H13B 109.2
H13A C13 H13B 107.9
C15 C14 C13 110.8(2)
C15 C14 H14A 109.5
C13 C14 H14A 109.5
C15 C14 H14B 109.5
C13 C14 H14B 109.5
H14A C14 H14B 108.1
C14 C15 C16 110.5(2)
C14 C15 H15A 109.6
C16 C15 H15A 109.6
C14 C15 H15B 109.6
C16 C15 H15B 109.6
H15A C15 H15B 108.1
C15 C16 C11 112.2(2)
C15 C16 H16A 109.2
C11 C16 H16A 109.2
C15 C16 H16B 109.2
C11 C16 H16B 109.2
H16A C16 H16B 107.9
N3 C17 H17A 109.5
N3 C17 H17B 109.5
H17A C17 H17B 109.5
N3 C17 H17C 109.5
H17A C17 H17C 109.5
H17B C17 H17C 109.5
N3 C18 Na1 58.30(12)
N3 C18 H18A 109.5
Na1 C18 H18A 165.6
N3 C18 H18B 109.5
Na1 C18 H18B 71.1
H18A C18 H18B 109.5
N3 C18 H18C 109.5
Na1 C18 H18C 83.2
H18A C18 H18C 109.5
H18B C18 H18C 109.5
N4 C19 H19A 109.5
N4 C19 H19B 109.5
H19A C19 H19B 109.5
N4 C19 H19C 109.5
H19A C19 H19C 109.5
H19B C19 H19C 109.5
N4 C20 H20A 109.5
N4 C20 H20B 109.5
H20A C20 H20B 109.5
N4 C20 H20C 109.5
H20A C20 H20C 109.5
H20B C20 H20C 109.5
Si1 C21 Na2 76.01(10)
Si1 C21 H21A 109.5
Na2 C21 H21A 52.3
Si1 C21 H21B 109.5
Na2 C21 H21B 160.9
H21A C21 H21B 109.5
Si1 C21 H21C 109.5
Na2 C21 H21C 84.7
H21A C21 H21C 109.5
H21B C21 H21C 109.5
Si1 C22 H22A 109.5
Si1 C22 H22B 109.5
H22A C22 H22B 109.5
Si1 C22 H22C 109.5
H22A C22 H22C 109.5
H22B C22 H22C 109.5
Si1 C23 H23A 109.5
Si1 C23 H23B 109.5
H23A C23 H23B 109.5
Si1 C23 H23C 109.5
H23A C23 H23C 109.5
H23B C23 H23C 109.5
Si2 C24 Na1 82.48(10)
Si2 C24 H24A 109.5
Na1 C24 H24A 168.0
Si2 C24 H24B 109.5
Na1 C24 H24B 64.8
H24A C24 H24B 109.5
Si2 C24 H24C 109.5
Na1 C24 H24C 65.0
H24A C24 H24C 109.5
H24B C24 H24C 109.5
Si2 C25 H25A 109.5
Si2 C25 H25B 109.5
H25A C25 H25B 109.5
Si2 C25 H25C 109.5
H25A C25 H25C 109.5
H25B C25 H25C 109.5
Si2 C26 H26A 109.5
Si2 C26 H26B 109.5
H26A C26 H26B 109.5
Si2 C26 H26C 109.5
H26A C26 H26C 109.5
H26B C26 H26C 109.5
Si3 C27 Na1 81.72(10)
Si3 C27 H27A 109.5
Na1 C27 H27A 63.7
Si3 C27 H27B 109.5
Na1 C27 H27B 168.7
H27A C27 H27B 109.5
Si3 C27 H27C 109.5
Na1 C27 H27C 66.8
H27A C27 H27C 109.5
H27B C27 H27C 109.5
Si3 C28 H28A 109.5
Si3 C28 H28B 109.5
H28A C28 H28B 109.5
Si3 C28 H28C 109.5
H28A C28 H28C 109.5
H28B C28 H28C 109.5
Si3 C29 H29A 109.5
Si3 C29 H29B 109.5
H29A C29 H29B 109.5
Si3 C29 H29C 109.5
H29A C29 H29C 109.5
H29B C29 H29C 109.5
Si4 C30 H30A 109.5
Si4 C30 H30B 109.5
H30A C30 H30B 109.5
Si4 C30 H30C 109.5
H30A C30 H30C 109.5
H30B C30 H30C 109.5
Si4 C31 H31A 109.5
Si4 C31 H31B 109.5
H31A C31 H31B 109.5
Si4 C31 H31C 109.5
H31A C31 H31C 109.5
H31B C31 H31C 109.5
Si4 C32 H32A 109.5
Si4 C32 H32B 109.5
H32A C32 H32B 109.5
Si4 C32 H32C 109.5
H32A C32 H32C 109.5
H32B C32 H32C 109.5
N1 C1 C6 108.3(2)
N1 C1 C2 117.0(2)
C6 C1 C2 109.7(3)
N1 C1 H1 107.2
C6 C1 H1 107.2
C2 C1 H1 107.2
C10 N1 C1 113.7(2)
C10 N1 C9 107.8(3)
C1 N1 C9 113.0(2)
C10 N1 Na2 107.4(2)
C1 N1 Na2 109.16(18)
C9 N1 Na2 105.34(18)
N2 C2 C3 114.8(3)
N2 C2 C1 111.4(3)
C3 C2 C1 109.7(3)
N2 C2 H2 106.8
C3 C2 H2 106.8
C1 C2 H2 106.8
C7 N2 C8 110.0(3)
C7 N2 C2 114.5(3)
C8 N2 C2 112.1(3)
C4 C3 C2 112.4(3)
C4 C3 H3A 109.1
C2 C3 H3A 109.1
C4 C3 H3B 109.1
C2 C3 H3B 109.1
H3A C3 H3B 107.9
C5 C4 C3 109.7(3)
C5 C4 H4A 109.7
C3 C4 H4A 109.7
C5 C4 H4B 109.7
C3 C4 H4B 109.7
H4A C4 H4B 108.2
C6 C5 C4 110.0(3)
C6 C5 H5A 109.7
C4 C5 H5A 109.7
C6 C5 H5B 109.7
C4 C5 H5B 109.7
H5A C5 H5B 108.2
C5 C6 C1 113.2(3)
C5 C6 H6A 108.9
C1 C6 H6A 108.9
C5 C6 H6B 108.9
C1 C6 H6B 108.9
H6A C6 H6B 107.7
N2 C7 H7A 109.5
N2 C7 H7B 109.5
H7A C7 H7B 109.5
N2 C7 H7C 109.5
H7A C7 H7C 109.5
H7B C7 H7C 109.5
N2 C8 H8A 109.5
N2 C8 H8B 109.5
H8A C8 H8B 109.5
N2 C8 H8C 109.5
H8A C8 H8C 109.5
H8B C8 H8C 109.5
N1 C9 H9A 109.5
N1 C9 H9B 109.5
H9A C9 H9B 109.5
N1 C9 H9C 109.5
H9A C9 H9C 109.5
H9B C9 H9C 109.5
N1 C10 H10A 109.5
N1 C10 H10B 109.5
H10A C10 H10B 109.5
N1 C10 H10C 109.5
H10A C10 H10C 109.5
H10B C10 H10C 109.5
C10A N1A C1A 113.3(13)
C10A N1A C9A 86(4)
C1A N1A C9A 111.9(13)
C10A N1A Na2 116(2)
C1A N1A Na2 127.7(18)
C9A N1A Na2 88(2)
N1A C1A C2A 117(2)
N1A C1A C6A 105(2)
C2A C1A C6A 110.5(11)
N1A C1A H1B 107.7
C2A C1A H1B 107.7
C6A C1A H1B 107.7
C8A N2A C7A 119(3)
C8A N2A C6A 113.5(13)
C7A N2A C6A 113.0(13)
C3A C2A C1A 111.7(12)
C3A C2A H2AA 109.3
C1A C2A H2AA 109.3
C3A C2A H2AB 109.3
C1A C2A H2AB 109.3
H2AA C2A H2AB 107.9
C4A C3A C2A 111.1(13)
C4A C3A H3AA 109.4
C2A C3A H3AA 109.4
C4A C3A H3AB 109.4
C2A C3A H3AB 109.4
H3AA C3A H3AB 108.0
C3A C4A C5A 111.5(13)
C3A C4A H4AA 109.3
C5A C4A H4AA 109.3
C3A C4A H4AB 109.3
C5A C4A H4AB 109.3
H4AA C4A H4AB 108.0
C4A C5A C6A 111.4(12)
C4A C5A H5AA 109.3
C6A C5A H5AA 109.3
C4A C5A H5AB 109.3
C6A C5A H5AB 109.3
H5AA C5A H5AB 108.0
N2A C6A C5A 116(3)
N2A C6A C1A 113(2)
C5A C6A C1A 110.6(12)
N2A C6A H6C 105.7
C5A C6A H6C 105.7
C1A C6A H6C 105.7
N2A C7A H7AA 109.5
N2A C7A H7AB 109.5
H7AA C7A H7AB 109.5
N2A C7A H7AC 109.5
H7AA C7A H7AC 109.5
H7AB C7A H7AC 109.5
N2A C8A H8AA 109.5
N2A C8A H8AB 109.5
H8AA C8A H8AB 109.5
N2A C8A H8AC 109.5
H8AA C8A H8AC 109.5
H8AB C8A H8AC 109.5
N1A C9A C10A 46.9(19)
N1A C9A Na2 62(2)
C10A C9A Na2 88(2)
N1A C9A H9AA 109.5
C10A C9A H9AA 151.4
Na2 C9A H9AA 93.3
N1A C9A H9AB 109.5
C10A C9A H9AB 73.0
Na2 C9A H9AB 157.2
H9AA C9A H9AB 109.5
N1A C9A H9AC 109.5
C10A C9A H9AC 95.6
Na2 C9A H9AC 59.8
H9AA C9A H9AC 109.5
H9AB C9A H9AC 109.5
N1A C10A C9A 47(2)
N1A C10A H10D 109.5
C9A C10A H10D 68.2
N1A C10A H10E 109.5
C9A C10A H10E 102.6
H10D C10A H10E 109.5
N1A C10A H10F 109.5
C9A C10A H10F 146.1
H10D C10A H10F 109.5
H10E C10A H10F 109.5

loop_
_geom_bond_atom_site_label_1
_geom_bond_atom_site_label_2
_geom_bond_distance
Na1 N6 2.501(2)
Na1 N5 2.537(2)
Na1 N4 2.578(2)
Na1 N3 2.665(2)
Na1 C27 2.968(3)
Na1 C24 2.976(3)
Na1 C18 3.126(3)
Na1 Na2 3.2357(13)
Na1 Si3 3.2802(12)
Na1 Si2 3.3076(11)
Si1 N5 1.692(2)
Si1 C23 1.884(3)
Si1 C21 1.888(3)
Si1 C22 1.894(3)
Si1 Na2 3.2374(12)
Si2 N5 1.690(2)
Si2 C25 1.879(3)
Si2 C24 1.885(3)
Si2 C26 1.887(3)
Si2 Na2 3.4992(12)
Na2 N5 2.416(2)
Na2 N6 2.444(2)
Na2 N1A 2.60(2)
Na2 N1 2.736(3)
Na2 C9A 2.95(5)
Na2 C21 3.126(3)
Na2 Si3 3.3303(12)
Na2 Si4 3.3377(11)
N3 C18 1.462(3)
N3 C17 1.471(3)
N3 C12 1.481(3)
Si3 N6 1.691(2)
Si3 C28 1.879(3)
Si3 C29 1.887(3)
Si3 C27 1.888(3)
N4 C20 1.467(3)
N4 C19 1.472(3)
N4 C11 1.483(3)
Si4 N6 1.692(2)
Si4 C30 1.885(3)
Si4 C32 1.889(3)
Si4 C31 1.890(3)
C11 C12 1.539(3)
C11 C16 1.542(3)
C11 H11 1.0000
C12 C13 1.537(3)
C12 H12 1.0000
C13 C14 1.525(4)
C13 H13A 0.9900
C13 H13B 0.9900
C14 C15 1.511(4)
C14 H14A 0.9900
C14 H14B 0.9900
C15 C16 1.526(3)
C15 H15A 0.9900
C15 H15B 0.9900
C16 H16A 0.9900
C16 H16B 0.9900
C17 H17A 0.9800
C17 H17B 0.9800
C17 H17C 0.9800
C18 H18A 0.9800
C18 H18B 0.9800
C18 H18C 0.9800
C19 H19A 0.9800
C19 H19B 0.9800
C19 H19C 0.9800
C20 H20A 0.9800
C20 H20B 0.9800
C20 H20C 0.9800
C21 H21A 0.9800
C21 H21B 0.9800
C21 H21C 0.9800
C22 H22A 0.9800
C22 H22B 0.9800
C22 H22C 0.9800
C23 H23A 0.9800
C23 H23B 0.9800
C23 H23C 0.9800
C24 H24A 0.9800
C24 H24B 0.9800
C24 H24C 0.9800
C25 H25A 0.9800
C25 H25B 0.9800
C25 H25C 0.9800
C26 H26A 0.9800
C26 H26B 0.9800
C26 H26C 0.9800
C27 H27A 0.9800
C27 H27B 0.9800
C27 H27C 0.9800
C28 H28A 0.9800
C28 H28B 0.9800
C28 H28C 0.9800
C29 H29A 0.9800
C29 H29B 0.9800
C29 H29C 0.9800
C30 H30A 0.9800
C30 H30B 0.9800
C30 H30C 0.9800
C31 H31A 0.9800
C31 H31B 0.9800
C31 H31C 0.9800
C32 H32A 0.9800
C32 H32B 0.9800
C32 H32C 0.9800
C1 N1 1.483(4)
C1 C6 1.525(4)
C1 C2 1.550(4)
C1 H1 1.0000
N1 C10 1.471(4)
N1 C9 1.486(4)
C2 N2 1.469(4)
C2 C3 1.536(4)
C2 H2 1.0000
N2 C7 1.455(4)
N2 C8 1.459(4)
C3 C4 1.533(6)
C3 H3A 0.9900
C3 H3B 0.9900
C4 C5 1.518(5)
C4 H4A 0.9900
C4 H4B 0.9900
C5 C6 1.508(5)
C5 H5A 0.9900
C5 H5B 0.9900
C6 H6A 0.9900
C6 H6B 0.9900
C7 H7A 0.9800
C7 H7B 0.9800
C7 H7C 0.9800
C8 H8A 0.9800
C8 H8B 0.9800
C8 H8C 0.9800
C9 H9A 0.9800
C9 H9B 0.9800
C9 H9C 0.9800
C10 H10A 0.9800
C10 H10B 0.9800
C10 H10C 0.9800
N1A C10A 1.470(13)
N1A C1A 1.476(9)
N1A C9A 1.481(13)
C1A C2A 1.536(13)
C1A C6A 1.545(13)
C1A H1B 1.0000
N2A C8A 1.463(13)
N2A C7A 1.472(13)
N2A C6A 1.475(9)
C2A C3A 1.524(13)
C2A H2AA 0.9900
C2A H2AB 0.9900
C3A C4A 1.518(13)
C3A H3AA 0.9900
C3A H3AB 0.9900
C4A C5A 1.522(13)
C4A H4AA 0.9900
C4A H4AB 0.9900
C5A C6A 1.544(13)
C5A H5AA 0.9900
C5A H5AB 0.9900
C6A H6C 1.0000
C7A H7AA 0.9800
C7A H7AB 0.9800
C7A H7AC 0.9800
C8A H8AA 0.9800
C8A H8AB 0.9800
C8A H8AC 0.9800
C9A C10A 2.01(7)
C9A H9AA 0.9800
C9A H9AB 0.9800
C9A H9AC 0.9800
C10A H10D 0.9800
C10A H10E 0.9800
C10A H10F 0.9800

loop_
_geom_torsion_atom_site_label_1
_geom_torsion_atom_site_label_2
_geom_torsion_atom_site_label_3
_geom_torsion_atom_site_label_4
_geom_torsion
C25 Si2 N5 Si1 -83.29(17)
C24 Si2 N5 Si1 158.67(14)
C26 Si2 N5 Si1 39.58(18)
Na1 Si2 N5 Si1 148.93(18)
Na2 Si2 N5 Si1 -125.20(19)
C25 Si2 N5 Na2 41.91(15)
C24 Si2 N5 Na2 -76.13(14)
C26 Si2 N5 Na2 164.78(12)
Na1 Si2 N5 Na2 -85.87(10)
C25 Si2 N5 Na1 127.78(12)
C24 Si2 N5 Na1 9.75(13)
C26 Si2 N5 Na1 -109.35(12)
Na2 Si2 N5 Na1 85.87(10)
C23 Si1 N5 Si2 -79.92(18)
C21 Si1 N5 Si2 161.25(15)
C22 Si1 N5 Si2 41.42(18)
Na2 Si1 N5 Si2 131.06(17)
C23 Si1 N5 Na2 149.02(13)
C21 Si1 N5 Na2 30.19(14)
C22 Si1 N5 Na2 -89.64(13)
C23 Si1 N5 Na1 59.96(18)
C21 Si1 N5 Na1 -58.86(17)
C22 Si1 N5 Na1 -178.70(13)
Na2 Si1 N5 Na1 -89.06(13)
C28 Si3 N6 Si4 -86.43(18)
C29 Si3 N6 Si4 35.9(2)
C27 Si3 N6 Si4 156.25(15)
Na1 Si3 N6 Si4 153.24(19)
Na2 Si3 N6 Si4 -122.26(18)
C28 Si3 N6 Na2 35.84(15)
C29 Si3 N6 Na2 158.13(13)
C27 Si3 N6 Na2 -81.49(13)
Na1 Si3 N6 Na2 -84.49(9)
C28 Si3 N6 Na1 120.33(13)
C29 Si3 N6 Na1 -117.38(13)
C27 Si3 N6 Na1 3.01(14)
Na2 Si3 N6 Na1 84.49(9)
C30 Si4 N6 Si3 176.24(14)
C32 Si4 N6 Si3 -64.45(19)
C31 Si4 N6 Si3 56.34(19)
Na2 Si4 N6 Si3 122.12(18)
C30 Si4 N6 Na2 54.11(14)
C32 Si4 N6 Na2 173.42(12)
C31 Si4 N6 Na2 -65.79(14)
C30 Si4 N6 Na1 -38.23(17)
C32 Si4 N6 Na1 81.08(17)
C31 Si4 N6 Na1 -158.12(13)
Na2 Si4 N6 Na1 -92.34(14)
C20 N4 C11 C12 164.81(19)
C19 N4 C11 C12 -72.5(2)
Na1 N4 C11 C12 39.9(2)
C20 N4 C11 C16 -70.1(3)
C19 N4 C11 C16 52.6(3)
Na1 N4 C11 C16 164.94(16)
C18 N3 C12 C13 50.8(3)
C17 N3 C12 C13 -72.7(3)
Na1 N3 C12 C13 157.22(17)
C18 N3 C12 C11 -74.1(3)
C17 N3 C12 C11 162.3(2)
Na1 N3 C12 C11 32.3(2)
N4 C11 C12 N3 -47.6(3)
C16 C11 C12 N3 -175.06(19)
N4 C11 C12 C13 -175.49(18)
C16 C11 C12 C13 57.1(2)
N3 C12 C13 C14 175.0(2)
C11 C12 C13 C14 -58.2(3)
C12 C13 C14 C15 57.4(3)
C13 C14 C15 C16 -55.0(3)
C14 C15 C16 C11 56.3(3)
N4 C11 C16 C15 175.8(2)
C12 C11 C16 C15 -57.6(3)
C17 N3 C18 Na1 -116.69(19)
C12 N3 C18 Na1 119.18(19)
N5 Si1 C21 Na2 -23.02(11)
C23 Si1 C21 Na2 -148.05(10)
C22 Si1 C21 Na2 102.02(11)
N5 Si2 C24 Na1 -8.21(11)
C25 Si2 C24 Na1 -131.30(11)
C26 Si2 C24 Na1 117.41(10)
Na2 Si2 C24 Na1 -45.82(6)
N6 Si3 C27 Na1 -2.51(12)
C28 Si3 C27 Na1 -125.65(11)
C29 Si3 C27 Na1 123.77(11)
Na2 Si3 C27 Na1 -47.58(7)
C6 C1 N1 C10 82.6(3)
C2 C1 N1 C10 -41.9(4)
C6 C1 N1 C9 -154.2(3)
C2 C1 N1 C9 81.3(3)
C6 C1 N1 Na2 -37.3(3)
C2 C1 N1 Na2 -161.8(2)
N1 C1 C2 N2 -54.2(3)
C6 C1 C2 N2 -177.9(3)
N1 C1 C2 C3 177.6(3)
C6 C1 C2 C3 53.8(3)
C3 C2 N2 C7 51.8(4)
C1 C2 N2 C7 -73.7(3)
C3 C2 N2 C8 -74.2(3)
C1 C2 N2 C8 160.2(3)
N2 C2 C3 C4 177.5(3)
C1 C2 C3 C4 -56.1(4)
C2 C3 C4 C5 57.8(4)
C3 C4 C5 C6 -57.2(4)
C4 C5 C6 C1 58.5(4)
N1 C1 C6 C5 174.7(3)
C2 C1 C6 C5 -56.6(4)
C10A N1A C1A C2A 81(4)
C9A N1A C1A C2A 176(3)
Na2 N1A C1A C2A -78(3)
C10A N1A C1A C6A -43(4)
C9A N1A C1A C6A 52(4)
Na2 N1A C1A C6A 158(2)
N1A C1A C2A C3A -177(3)
C6A C1A C2A C3A -56(3)
C1A C2A C3A C4A 56(3)
C2A C3A C4A C5A -56(3)
C3A C4A C5A C6A 56(3)
C8A N2A C6A C5A -75(4)
C7A N2A C6A C5A 64(4)
C8A N2A C6A C1A 156(3)
C7A N2A C6A C1A -65(4)
C4A C5A C6A N2A 175(3)
C4A C5A C6A C1A -55(3)
N1A C1A C6A N2A -46(3)
C2A C1A C6A N2A -174(3)
N1A C1A C6A C5A -177(3)
C2A C1A C6A C5A 55(2)
C1A N1A C9A C10A -113(2)
Na2 N1A C9A C10A 116(2)
C10A N1A C9A Na2 -116(2)
C1A N1A C9A Na2 130(2)
C1A N1A C10A C9A 112(2)
Na2 N1A C10A C9A -86(3)
